data_4135447
loop_
_publ_author_name
'Bhowal, Rohit'
'Balaraman, Anina Anju'
'Ghosh, Manasi'
'Dutta, Soma'
'Dey, Krishna Kishor'
'Chopra, Deepak'

_publ_section_title
;
 Probing Atomistic Behavior To Unravel Dielectric Phenomena in Charge
 Transfer Cocrystals
;
_journal_name_full 'Journal of the American Chemical Society'
_journal_paper_doi 10.1021/jacs.0c11459
_journal_year 2020
_chemical_formula_moiety 'C16 H20 N2, C7 H3 N3 O4'
_chemical_formula_sum 'C23 H23 N5 O4'
_chemical_formula_weight 433.46
_space_group_crystal_system monoclinic
_space_group_IT_number 15
_space_group_name_Hall '-C 2yc'
_space_group_name_H-M_alt 'C 1 2/c 1'
_atom_sites_solution_hydrogens mixed
_audit_creation_date 2020-10-21
_audit_creation_method
;
Olex2 1.3
(compiled 2020.02.04 svn.rd84adfe8 for OlexSys, GUI svn.r6032)
;
_cell_angle_alpha 90
_cell_angle_beta 99.506(2)
_cell_angle_gamma 90
_cell_formula_units_Z 8
_cell_length_a 31.2029(11)
_cell_length_b 6.8944(3)
_cell_length_c 19.5728(8)
_cell_measurement_reflns_used 6313
_cell_measurement_temperature 100.15
_cell_measurement_theta_max 30.09
_cell_measurement_theta_min 2.30
_cell_volume 4152.8(3)
_computing_cell_refinement 'SAINT v8.37A (Bruker, 2015)'
_computing_data_reduction 'SAINT v8.37A (Bruker, 2015)'
_computing_molecular_graphics 'Olex2 1.3 (Dolomanov et al., 2009)'
_computing_publication_material 'Olex2 1.3 (Dolomanov et al., 2009)'
_computing_structure_refinement 'XL  (Sheldrick, 2008)'
_diffrn_ambient_temperature 100.15
_diffrn_measured_fraction_theta_full 0.999
_diffrn_measured_fraction_theta_max 0.989
_diffrn_measurement_device_type 'Bruker APEX-II CCD'
_diffrn_measurement_method '\f and \w scans'
_diffrn_radiation_type MoK\a
_diffrn_radiation_wavelength 0.71073
_diffrn_reflns_av_R_equivalents 0.0819
_diffrn_reflns_av_unetI/netI 0.0632
_diffrn_reflns_Laue_measured_fraction_full 0.999
_diffrn_reflns_Laue_measured_fraction_max 0.989
_diffrn_reflns_limit_h_max 44
_diffrn_reflns_limit_h_min -44
_diffrn_reflns_limit_k_max 9
_diffrn_reflns_limit_k_min -9
_diffrn_reflns_limit_l_max 27
_diffrn_reflns_limit_l_min -27
_diffrn_reflns_number 42586
_diffrn_reflns_point_group_measured_fraction_full 0.999
_diffrn_reflns_point_group_measured_fraction_max 0.989
_diffrn_reflns_theta_full 25.242
_diffrn_reflns_theta_max 30.344
_diffrn_reflns_theta_min 2.110
_diffrn_source_current 30.0
_diffrn_source_power 1.5
_diffrn_source_voltage 50.0
_diffrn_standards_number 0
_exptl_absorpt_coefficient_mu 0.098
_exptl_absorpt_correction_T_max 0.7460
_exptl_absorpt_correction_T_min 0.3990
_exptl_absorpt_correction_type multi-scan
_exptl_absorpt_process_details
;
SADABS-2014/5 (Bruker,2014/5) was used for absorption correction.
wR2(int) was 0.1686 before and 0.0805 after correction.
The Ratio of minimum to maximum transmission is 0.5349.
The \l/2 correction factor is 0.00150.
;
_exptl_crystal_colour 'clear dark red'
_exptl_crystal_colour_lustre clear
_exptl_crystal_colour_modifier dark
_exptl_crystal_colour_primary red
_exptl_crystal_density_diffrn 1.387
_exptl_crystal_description block
_exptl_crystal_F_000 1824
_exptl_crystal_size_max 0.38
_exptl_crystal_size_mid 0.11
_exptl_crystal_size_min 0.08
_refine_diff_density_max 0.442
_refine_diff_density_min -0.355
_refine_diff_density_rms 0.065
_refine_ls_extinction_method none
_refine_ls_goodness_of_fit_ref 1.042
_refine_ls_hydrogen_treatment constr
_refine_ls_matrix_type full
_refine_ls_number_parameters 293
_refine_ls_number_reflns 6174
_refine_ls_number_restraints 0
_refine_ls_restrained_S_all 1.042
_refine_ls_R_factor_all 0.0866
_refine_ls_R_factor_gt 0.0564
_refine_ls_shift/su_max 0.000
_refine_ls_shift/su_mean 0.000
_refine_ls_structure_factor_coef Fsqd
_refine_ls_weighting_details 'w=1/[\s^2^(Fo^2^)+(0.0674P)^2^+2.3957P] where P=(Fo^2^+2Fc^2^)/3'
_refine_ls_weighting_scheme calc
_refine_ls_wR_factor_gt 0.1362
_refine_ls_wR_factor_ref 0.1532
_reflns_Friedel_coverage 0.000
_reflns_number_gt 4369
_reflns_number_total 6174
_reflns_threshold_expression 'I > 2\s(I)'
_cod_data_source_file CC5_100K.cif
_cod_data_source_block cc5_100k_pl
_cod_database_code 4135447
_shelx_shelxl_version_number 2018/3
_shelx_space_group_comment
;
The symmetry employed for this shelxl refinement is uniquely defined
by the following loop, which should always be used as a source of
symmetry information in preference to the above space-group names.
They are only intended as comments.
;
_shelx_estimated_absorpt_t_max 0.992
_shelx_estimated_absorpt_t_min 0.964
_olex2_refinement_description
;
1. Fixed Uiso
 At 1.2 times of:
  All C(H) groups, All N(H,H) groups
 At 1.5 times of:
  All C(H,H,H) groups
2.a Riding coordinates:
 N4(H4A,H4B), N5(H5A,H5B)
2.b Aromatic/amide H refined with riding coordinates:
 C10(H10), C12(H12), C18(H18), C20(H20), C3(H3), C5(H5), C7(H7)
2.c Idealised Me refined as rotating group:
 C14(H14A,H14B,H14C), C15(H15A,H15B,H15C), C22(H22A,H22B,H22C), C23(H23A,H23B,
 H23C)
;
_olex2_submission_special_instructions 'No special instructions were received'

loop_
_space_group_symop_operation_xyz
'x, y, z'
'-x, y, -z+1/2'
'x+1/2, y+1/2, z'
'-x+1/2, y+1/2, -z+1/2'
'-x, -y, -z'
'x, -y, z-1/2'
'-x+1/2, -y+1/2, -z'
'x+1/2, -y+1/2, z-1/2'

loop_
_atom_site_label
_atom_site_type_symbol
_atom_site_fract_x
_atom_site_fract_y
_atom_site_fract_z
_atom_site_U_iso_or_equiv
_atom_site_adp_type
_atom_site_occupancy
_atom_site_site_symmetry_order
_atom_site_calc_flag
_atom_site_refinement_flags_posn
_atom_site_refinement_flags_adp
_atom_site_refinement_flags_occupancy
_atom_site_disorder_assembly
_atom_site_disorder_group
N4 N 0.08237(5) 0.5168(2) -0.20059(7) 0.0297(3) Uani 1 1 d . . . . .
H4A H 0.105232 0.531967 -0.222170 0.036 Uiso 1 1 d R U . . .
H4B H 0.054432 0.535967 -0.217570 0.036 Uiso 1 1 d R U . . .
N5 N 0.14604(4) 0.01538(19) 0.28115(6) 0.0224(3) Uani 1 1 d . . . . .
H5A H 0.173989 -0.023919 0.291901 0.027 Uiso 1 1 d R U . . .
H5B H 0.126989 -0.075939 0.288501 0.027 Uiso 1 1 d R U . . .
C8 C 0.09135(5) 0.4541(2) -0.13252(8) 0.0208(3) Uani 1 1 d . . . . .
C9 C 0.05715(5) 0.4126(2) -0.09638(8) 0.0205(3) Uani 1 1 d . . . . .
C10 C 0.06662(5) 0.3521(2) -0.02810(8) 0.0193(3) Uani 1 1 d . . . . .
H10 H 0.043198 0.326590 -0.003954 0.023 Uiso 1 1 calc R U . . .
C11 C 0.10911(4) 0.32695(19) 0.00698(7) 0.0170(3) Uani 1 1 d . . . . .
C12 C 0.14245(5) 0.3692(2) -0.03070(8) 0.0189(3) Uani 1 1 d . . . . .
H12 H 0.171717 0.353269 -0.008601 0.023 Uiso 1 1 calc R U . . .
C13 C 0.13465(5) 0.4330(2) -0.09866(8) 0.0206(3) Uani 1 1 d . . . . .
C14 C 0.01081(5) 0.4351(3) -0.13193(9) 0.0286(4) Uani 1 1 d . . . . .
H14A H 0.005806 0.569419 -0.147618 0.043 Uiso 1 1 calc R U . . .
H14B H -0.008865 0.402868 -0.099410 0.043 Uiso 1 1 calc R U . . .
H14C H 0.005321 0.347666 -0.171896 0.043 Uiso 1 1 calc R U . . .
C15 C 0.17181(5) 0.4837(2) -0.13593(9) 0.0258(3) Uani 1 1 d . . . . .
H15A H 0.199436 0.463034 -0.104841 0.039 Uiso 1 1 calc R U . . .
H15B H 0.169469 0.620029 -0.150241 0.039 Uiso 1 1 calc R U . . .
H15C H 0.170655 0.400977 -0.176913 0.039 Uiso 1 1 calc R U . . .
C16 C 0.13698(5) 0.0968(2) 0.21464(7) 0.0179(3) Uani 1 1 d . . . . .
C17 C 0.17026(4) 0.1785(2) 0.18385(8) 0.0187(3) Uani 1 1 d . . . . .
C18 C 0.16050(5) 0.2547(2) 0.11758(8) 0.0178(3) Uani 1 1 d . . . . .
H18 H 0.183356 0.309143 0.097201 0.021 Uiso 1 1 calc R U . . .
C19 C 0.11841(4) 0.25497(19) 0.07941(7) 0.0162(3) Uani 1 1 d . . . . .
C20 C 0.08562(4) 0.1783(2) 0.11278(7) 0.0173(3) Uani 1 1 d . . . . .
H20 H 0.056514 0.179755 0.088938 0.021 Uiso 1 1 calc R U . . .
C21 C 0.09389(5) 0.1007(2) 0.17898(7) 0.0174(3) Uani 1 1 d . . . . .
C22 C 0.21641(5) 0.1790(2) 0.22169(8) 0.0242(3) Uani 1 1 d . . . . .
H22A H 0.234966 0.248252 0.194014 0.036 Uiso 1 1 calc R U . . .
H22B H 0.226663 0.045112 0.229173 0.036 Uiso 1 1 calc R U . . .
H22C H 0.217610 0.243947 0.266504 0.036 Uiso 1 1 calc R U . . .
C23 C 0.05789(5) 0.0146(2) 0.21183(8) 0.0226(3) Uani 1 1 d . . . . .
H23A H 0.030128 0.031283 0.180706 0.034 Uiso 1 1 calc R U . . .
H23B H 0.056661 0.080303 0.255858 0.034 Uiso 1 1 calc R U . . .
H23C H 0.063443 -0.123976 0.220309 0.034 Uiso 1 1 calc R U . . .
O1 O 0.12343(4) 0.63837(16) 0.18338(6) 0.0249(3) Uani 1 1 d . . . . .
O2 O 0.19272(4) 0.68846(17) 0.19074(6) 0.0279(3) Uani 1 1 d . . . . .
O3 O 0.05096(4) 0.90601(18) -0.11403(6) 0.0291(3) Uani 1 1 d . . . . .
O4 O 0.02589(3) 0.82197(18) -0.02148(6) 0.0300(3) Uani 1 1 d . . . . .
N1 N 0.23992(5) 1.0093(2) -0.06670(9) 0.0396(4) Uani 1 1 d . . . . .
N2 N 0.15540(4) 0.69129(17) 0.15891(6) 0.0199(3) Uani 1 1 d . . . . .
N3 N 0.05586(4) 0.85608(18) -0.05319(7) 0.0204(3) Uani 1 1 d . . . . .
C1 C 0.21209(5) 0.9542(2) -0.04147(9) 0.0249(3) Uani 1 1 d . . . . .
C2 C 0.17623(5) 0.8861(2) -0.00967(8) 0.0195(3) Uani 1 1 d . . . . .
C3 C 0.18356(5) 0.8210(2) 0.05845(8) 0.0190(3) Uani 1 1 d . . . . .
H3 H 0.212105 0.816995 0.084388 0.023 Uiso 1 1 calc R U . . .
C4 C 0.14831(5) 0.7625(2) 0.08739(7) 0.0163(3) Uani 1 1 d . . . . .
C5 C 0.10614(4) 0.7703(2) 0.05195(7) 0.0170(3) Uani 1 1 d . . . . .
H5 H 0.082200 0.730987 0.072979 0.020 Uiso 1 1 calc R U . . .
C6 C 0.10041(4) 0.83777(19) -0.01525(7) 0.0167(3) Uani 1 1 d . . . . .
C7 C 0.13421(5) 0.8939(2) -0.04789(8) 0.0183(3) Uani 1 1 d . . . . .
H7 H 0.129201 0.936399 -0.094700 0.022 Uiso 1 1 calc R U . . .

loop_
_atom_site_aniso_label
_atom_site_aniso_U_11
_atom_site_aniso_U_22
_atom_site_aniso_U_33
_atom_site_aniso_U_23
_atom_site_aniso_U_13
_atom_site_aniso_U_12
N4 0.0314(7) 0.0364(8) 0.0213(7) 0.0038(6) 0.0043(6) 0.0005(6)
N5 0.0228(6) 0.0232(6) 0.0201(6) -0.0001(5) 0.0000(5) 0.0014(5)
C8 0.0293(8) 0.0146(6) 0.0184(7) -0.0024(6) 0.0032(6) -0.0019(6)
C9 0.0230(7) 0.0153(6) 0.0221(7) -0.0018(6) 0.0005(6) -0.0034(5)
C10 0.0196(7) 0.0159(6) 0.0224(7) -0.0013(6) 0.0031(6) -0.0032(5)
C11 0.0195(7) 0.0112(6) 0.0198(7) -0.0013(5) 0.0017(5) -0.0014(5)
C12 0.0197(7) 0.0131(6) 0.0238(7) -0.0015(6) 0.0033(6) 0.0014(5)
C13 0.0266(8) 0.0125(6) 0.0237(8) -0.0030(6) 0.0068(6) -0.0007(5)
C14 0.0249(8) 0.0326(9) 0.0255(8) 0.0039(7) -0.0046(6) -0.0066(7)
C15 0.0298(8) 0.0231(8) 0.0264(8) -0.0009(6) 0.0100(7) -0.0016(6)
C16 0.0206(7) 0.0146(6) 0.0178(7) -0.0038(5) 0.0012(5) 0.0013(5)
C17 0.0167(6) 0.0150(6) 0.0232(7) -0.0054(6) 0.0001(6) 0.0004(5)
C18 0.0180(6) 0.0130(6) 0.0222(7) -0.0026(5) 0.0026(5) -0.0006(5)
C19 0.0177(6) 0.0110(6) 0.0197(7) -0.0017(5) 0.0021(5) 0.0002(5)
C20 0.0160(6) 0.0142(6) 0.0208(7) -0.0016(5) 0.0007(5) 0.0011(5)
C21 0.0191(7) 0.0142(6) 0.0189(7) -0.0030(5) 0.0032(5) -0.0002(5)
C22 0.0181(7) 0.0244(8) 0.0280(8) -0.0016(7) -0.0022(6) 0.0004(6)
C23 0.0221(7) 0.0257(8) 0.0204(7) 0.0012(6) 0.0042(6) -0.0018(6)
O1 0.0304(6) 0.0217(5) 0.0235(6) 0.0013(4) 0.0071(5) -0.0013(4)
O2 0.0264(6) 0.0273(6) 0.0259(6) -0.0002(5) -0.0075(5) 0.0033(5)
O3 0.0307(6) 0.0319(6) 0.0218(6) 0.0026(5) -0.0036(5) 0.0026(5)
O4 0.0182(5) 0.0392(7) 0.0324(7) 0.0003(5) 0.0042(5) 0.0007(5)
N1 0.0316(8) 0.0381(9) 0.0528(10) 0.0051(8) 0.0184(7) 0.0005(7)
N2 0.0259(6) 0.0140(6) 0.0189(6) -0.0013(5) 0.0013(5) 0.0018(5)
N3 0.0205(6) 0.0182(6) 0.0208(6) -0.0015(5) -0.0014(5) 0.0017(5)
C1 0.0225(7) 0.0236(8) 0.0294(8) 0.0004(7) 0.0066(6) 0.0018(6)
C2 0.0198(7) 0.0154(6) 0.0240(8) -0.0030(6) 0.0057(6) -0.0009(5)
C3 0.0166(6) 0.0156(6) 0.0238(7) -0.0039(6) 0.0001(6) 0.0008(5)
C4 0.0210(7) 0.0124(6) 0.0146(6) -0.0022(5) 0.0004(5) 0.0012(5)
C5 0.0185(7) 0.0134(6) 0.0190(7) -0.0024(5) 0.0027(5) -0.0008(5)
C6 0.0167(6) 0.0134(6) 0.0188(7) -0.0028(5) -0.0003(5) 0.0010(5)
C7 0.0227(7) 0.0142(6) 0.0183(7) -0.0019(5) 0.0037(6) 0.0004(5)

loop_
_atom_type_symbol
_atom_type_description
_atom_type_scat_dispersion_real
_atom_type_scat_dispersion_imag
_atom_type_scat_source
C C 0.0033 0.0016 'International Tables Vol C Tables 4.2.6.8 and 6.1.1.4'
H H 0.0000 0.0000 'International Tables Vol C Tables 4.2.6.8 and 6.1.1.4'
N N 0.0061 0.0033 'International Tables Vol C Tables 4.2.6.8 and 6.1.1.4'
O O 0.0106 0.0060 'International Tables Vol C Tables 4.2.6.8 and 6.1.1.4'

loop_
_geom_angle_atom_site_label_1
_geom_angle_atom_site_label_2
_geom_angle_atom_site_label_3
_geom_angle
_geom_angle_site_symmetry_1
_geom_angle_site_symmetry_3
_geom_angle_publ_flag
H4A N4 H4B 128.0 . . ?
C8 N4 H4A 116.2 . . ?
C8 N4 H4B 115.8 . . ?
H5A N5 H5B 113.1 . . ?
C16 N5 H5A 112.0 . . ?
C16 N5 H5B 113.2 . . ?
N4 C8 C9 119.90(14) . . ?
N4 C8 C13 120.68(14) . . ?
C9 C8 C13 119.41(13) . . ?
C8 C9 C14 119.88(14) . . ?
C10 C9 C8 119.28(14) . . ?
C10 C9 C14 120.84(13) . . ?
C9 C10 H10 118.5 . . ?
C9 C10 C11 123.01(13) . . ?
C11 C10 H10 118.5 . . ?
C10 C11 C12 116.20(13) . . ?
C10 C11 C19 122.00(12) . . ?
C12 C11 C19 121.78(13) . . ?
C11 C12 H12 118.5 . . ?
C13 C12 C11 122.93(14) . . ?
C13 C12 H12 118.5 . . ?
C8 C13 C15 120.11(14) . . ?
C12 C13 C8 119.16(13) . . ?
C12 C13 C15 120.72(14) . . ?
C9 C14 H14A 109.5 . . ?
C9 C14 H14B 109.5 . . ?
C9 C14 H14C 109.5 . . ?
H14A C14 H14B 109.5 . . ?
H14A C14 H14C 109.5 . . ?
H14B C14 H14C 109.5 . . ?
C13 C15 H15A 109.5 . . ?
C13 C15 H15B 109.5 . . ?
C13 C15 H15C 109.5 . . ?
H15A C15 H15B 109.5 . . ?
H15A C15 H15C 109.5 . . ?
H15B C15 H15C 109.5 . . ?
N5 C16 C21 119.79(13) . . ?
C17 C16 N5 120.63(13) . . ?
C17 C16 C21 119.56(13) . . ?
C16 C17 C22 120.35(13) . . ?
C18 C17 C16 119.38(13) . . ?
C18 C17 C22 120.25(13) . . ?
C17 C18 H18 118.6 . . ?
C17 C18 C19 122.82(13) . . ?
C19 C18 H18 118.6 . . ?
C18 C19 C11 121.90(12) . . ?
C18 C19 C20 116.27(13) . . ?
C20 C19 C11 121.81(12) . . ?
C19 C20 H20 118.6 . . ?
C21 C20 C19 122.84(13) . . ?
C21 C20 H20 118.6 . . ?
C16 C21 C23 119.94(13) . . ?
C20 C21 C16 119.05(13) . . ?
C20 C21 C23 120.98(13) . . ?
C17 C22 H22A 109.5 . . ?
C17 C22 H22B 109.5 . . ?
C17 C22 H22C 109.5 . . ?
H22A C22 H22B 109.5 . . ?
H22A C22 H22C 109.5 . . ?
H22B C22 H22C 109.5 . . ?
C21 C23 H23A 109.5 . . ?
C21 C23 H23B 109.5 . . ?
C21 C23 H23C 109.5 . . ?
H23A C23 H23B 109.5 . . ?
H23A C23 H23C 109.5 . . ?
H23B C23 H23C 109.5 . . ?
O1 N2 C4 117.84(12) . . ?
O2 N2 O1 124.04(13) . . ?
O2 N2 C4 118.12(12) . . ?
O3 N3 O4 124.21(13) . . ?
O3 N3 C6 118.13(12) . . ?
O4 N3 C6 117.66(12) . . ?
N1 C1 C2 179.21(19) . . ?
C3 C2 C1 120.10(13) . . ?
C3 C2 C7 121.11(13) . . ?
C7 C2 C1 118.75(14) . . ?
C2 C3 H3 120.9 . . ?
C4 C3 C2 118.23(13) . . ?
C4 C3 H3 120.9 . . ?
C3 C4 N2 119.08(13) . . ?
C3 C4 C5 122.69(13) . . ?
C5 C4 N2 118.23(12) . . ?
C4 C5 H5 121.5 . . ?
C6 C5 C4 117.02(13) . . ?
C6 C5 H5 121.5 . . ?
C5 C6 N3 118.30(12) . . ?
C7 C6 N3 118.37(13) . . ?
C7 C6 C5 123.31(13) . . ?
C2 C7 H7 121.2 . . ?
C6 C7 C2 117.62(13) . . ?
C6 C7 H7 121.2 . . ?

loop_
_geom_bond_atom_site_label_1
_geom_bond_atom_site_label_2
_geom_bond_distance
_geom_bond_site_symmetry_2
_geom_bond_publ_flag
N4 H4A 0.8931 . ?
N4 H4B 0.8901 . ?
N4 C8 1.385(2) . ?
N5 H5A 0.9043 . ?
N5 H5B 0.8937 . ?
N5 C16 1.4030(19) . ?
C8 C9 1.404(2) . ?
C8 C13 1.411(2) . ?
C9 C10 1.384(2) . ?
C9 C14 1.506(2) . ?
C10 H10 0.9500 . ?
C10 C11 1.400(2) . ?
C11 C12 1.4017(19) . ?
C11 C19 1.485(2) . ?
C12 H12 0.9500 . ?
C12 C13 1.384(2) . ?
C13 C15 1.509(2) . ?
C14 H14A 0.9800 . ?
C14 H14B 0.9800 . ?
C14 H14C 0.9800 . ?
C15 H15A 0.9800 . ?
C15 H15B 0.9800 . ?
C15 H15C 0.9800 . ?
C16 C17 1.402(2) . ?
C16 C21 1.409(2) . ?
C17 C18 1.386(2) . ?
C17 C22 1.507(2) . ?
C18 H18 0.9500 . ?
C18 C19 1.3997(19) . ?
C19 C20 1.4048(19) . ?
C20 H20 0.9500 . ?
C20 C21 1.386(2) . ?
C21 C23 1.506(2) . ?
C22 H22A 0.9800 . ?
C22 H22B 0.9800 . ?
C22 H22C 0.9800 . ?
C23 H23A 0.9800 . ?
C23 H23B 0.9800 . ?
C23 H23C 0.9800 . ?
O1 N2 1.2310(16) . ?
O2 N2 1.2267(16) . ?
O3 N3 1.2247(16) . ?
O4 N3 1.2275(16) . ?
N1 C1 1.133(2) . ?
N2 C4 1.4653(19) . ?
N3 C6 1.4692(18) . ?
C1 C2 1.446(2) . ?
C2 C3 1.389(2) . ?
C2 C7 1.399(2) . ?
C3 H3 0.9500 . ?
C3 C4 1.378(2) . ?
C4 C5 1.3837(19) . ?
C5 H5 0.9500 . ?
C5 C6 1.379(2) . ?
C6 C7 1.376(2) . ?
C7 H7 0.9500 . ?

loop_
_geom_torsion_atom_site_label_1
_geom_torsion_atom_site_label_2
_geom_torsion_atom_site_label_3
_geom_torsion_atom_site_label_4
_geom_torsion
_geom_torsion_site_symmetry_1
_geom_torsion_site_symmetry_2
_geom_torsion_site_symmetry_3
_geom_torsion_site_symmetry_4
_geom_torsion_publ_flag
N4 C8 C9 C10 -179.28(14) . . . . ?
N4 C8 C9 C14 0.4(2) . . . . ?
N4 C8 C13 C12 -179.71(14) . . . . ?
N4 C8 C13 C15 1.6(2) . . . . ?
N5 C16 C17 C18 178.83(13) . . . . ?
N5 C16 C17 C22 0.4(2) . . . . ?
N5 C16 C21 C20 -178.77(13) . . . . ?
N5 C16 C21 C23 -1.1(2) . . . . ?
C8 C9 C10 C11 -1.0(2) . . . . ?
C9 C8 C13 C12 0.9(2) . . . . ?
C9 C8 C13 C15 -177.85(13) . . . . ?
C9 C10 C11 C12 0.9(2) . . . . ?
C9 C10 C11 C19 -177.69(13) . . . . ?
C10 C11 C12 C13 0.2(2) . . . . ?
C10 C11 C19 C18 -171.14(13) . . . . ?
C10 C11 C19 C20 10.7(2) . . . . ?
C11 C12 C13 C8 -1.1(2) . . . . ?
C11 C12 C13 C15 177.63(13) . . . . ?
C11 C19 C20 C21 176.43(13) . . . . ?
C12 C11 C19 C18 10.4(2) . . . . ?
C12 C11 C19 C20 -167.81(13) . . . . ?
C13 C8 C9 C10 0.1(2) . . . . ?
C13 C8 C9 C14 179.84(14) . . . . ?
C14 C9 C10 C11 179.27(14) . . . . ?
C16 C17 C18 C19 0.3(2) . . . . ?
C17 C16 C21 C20 2.7(2) . . . . ?
C17 C16 C21 C23 -179.59(13) . . . . ?
C17 C18 C19 C11 -176.37(13) . . . . ?
C17 C18 C19 C20 1.9(2) . . . . ?
C18 C19 C20 C21 -1.9(2) . . . . ?
C19 C11 C12 C13 178.77(13) . . . . ?
C19 C20 C21 C16 -0.4(2) . . . . ?
C19 C20 C21 C23 -178.09(13) . . . . ?
C21 C16 C17 C18 -2.6(2) . . . . ?
C21 C16 C17 C22 178.87(13) . . . . ?
C22 C17 C18 C19 178.76(13) . . . . ?
O1 N2 C4 C3 -179.42(12) . . . . ?
O1 N2 C4 C5 1.41(19) . . . . ?
O2 N2 C4 C3 0.75(19) . . . . ?
O2 N2 C4 C5 -178.43(12) . . . . ?
O3 N3 C6 C5 -176.13(13) . . . . ?
O3 N3 C6 C7 5.66(19) . . . . ?
O4 N3 C6 C5 4.55(19) . . . . ?
O4 N3 C6 C7 -173.66(13) . . . . ?
N2 C4 C5 C6 -179.97(12) . . . . ?
N3 C6 C7 C2 176.38(12) . . . . ?
C1 C2 C3 C4 178.21(13) . . . . ?
C1 C2 C7 C6 -176.67(13) . . . . ?
C2 C3 C4 N2 179.31(12) . . . . ?
C2 C3 C4 C5 -1.6(2) . . . . ?
C3 C2 C7 C6 1.0(2) . . . . ?
C3 C4 C5 C6 0.9(2) . . . . ?
C4 C5 C6 N3 -177.30(12) . . . . ?
C4 C5 C6 C7 0.8(2) . . . . ?
C5 C6 C7 C2 -1.7(2) . . . . ?
C7 C2 C3 C4 0.6(2) . . . . ?
